data_2225093
loop_
_publ_author_name
'Shi, Mei'

_publ_section_title
;
 (<i>E</i>)-1-(3-Cyanobenzylidene)thiosemicarbazide
 <i>N</i>,<i>N</i>-dimethylformamide solvate
;
_journal_coeditor_code PV2253
_journal_issue 2
_journal_name_full 'Acta Crystallographica Section E'
_journal_page_first o421
_journal_paper_doi 10.1107/S160053681000214X
_journal_volume 66
_journal_year 2010
_chemical_formula_iupac 'C9 H8 N4 S, C3 H7 N O'
_chemical_formula_moiety 'C9 H8 N4 S, C3 H7 N O'
_chemical_formula_sum 'C12 H15 N5 O S'
_chemical_formula_weight 277.35
_chemical_name_systematic
;
(<i>E</i>)-1-(3-Cyanobenzylidene)thiosemicarbazide
<i>N</i>,<i>N</i>-dimethylformamide solvate
;
_space_group_IT_number 14
_symmetry_cell_setting monoclinic
_symmetry_space_group_name_Hall '-P 2yn'
_symmetry_space_group_name_H-M 'P 1 21/n 1'
_atom_sites_solution_hydrogens geom
_atom_sites_solution_primary direct
_atom_sites_solution_secondary difmap
_audit_creation_method SHELXL-97
_cell_angle_alpha 90.00
_cell_angle_beta 92.12(2)
_cell_angle_gamma 90.00
_cell_formula_units_Z 4
_cell_length_a 7.312(7)
_cell_length_b 8.945(3)
_cell_length_c 22.316(19)
_cell_measurement_reflns_used 2851
_cell_measurement_temperature 293(2)
_cell_measurement_theta_max 27.4025
_cell_measurement_theta_min 2.2768
_cell_volume 1458.6(19)
_computing_cell_refinement 'CrystalClear (Rigaku, 2005)'
_computing_data_collection 'CrystalClear (Rigaku, 2005)'
_computing_data_reduction 'CrystalClear (Rigaku, 2005)'
_computing_molecular_graphics 'SHELXTL (Sheldrick, 2008)'
_computing_publication_material 'SHELXTL (Sheldrick, 2008)'
_computing_structure_refinement 'SHELXL97 (Sheldrick, 2008)'
_computing_structure_solution 'SHELXS97 (Sheldrick, 2008)'
_diffrn_ambient_temperature 293(2)
_diffrn_detector_area_resol_mean 13.6612
_diffrn_measured_fraction_theta_full 0.986
_diffrn_measured_fraction_theta_max 0.986
_diffrn_measurement_device_type 'Rigaku Mercury2'
_diffrn_measurement_method CCD_Profile_fitting
_diffrn_radiation_monochromator graphite
_diffrn_radiation_source 'fine-focus sealed tube'
_diffrn_radiation_type MoK\a
_diffrn_radiation_wavelength 0.71073
_diffrn_reflns_av_R_equivalents 0.0521
_diffrn_reflns_av_sigmaI/netI 0.0584
_diffrn_reflns_limit_h_max 9
_diffrn_reflns_limit_h_min -7
_diffrn_reflns_limit_k_max 11
_diffrn_reflns_limit_k_min -11
_diffrn_reflns_limit_l_max 24
_diffrn_reflns_limit_l_min -28
_diffrn_reflns_number 9561
_diffrn_reflns_theta_full 27.44
_diffrn_reflns_theta_max 27.44
_diffrn_reflns_theta_min 2.45
_exptl_absorpt_coefficient_mu 0.222
_exptl_absorpt_correction_T_max 1.0000
_exptl_absorpt_correction_T_min 0.7421
_exptl_absorpt_correction_type multi-scan
_exptl_absorpt_process_details '(CrystalClear; Rigaku, 2005)'
_exptl_crystal_colour 'pale yellow'
_exptl_crystal_density_diffrn 1.263
_exptl_crystal_density_method 'not measured'
_exptl_crystal_description Block
_exptl_crystal_F_000 584
_exptl_crystal_size_max 0.2000
_exptl_crystal_size_mid 0.2000
_exptl_crystal_size_min 0.2000
_refine_diff_density_max 0.182
_refine_diff_density_min -0.204
_refine_ls_extinction_method none
_refine_ls_goodness_of_fit_ref 1.007
_refine_ls_hydrogen_treatment constr
_refine_ls_matrix_type full
_refine_ls_number_parameters 172
_refine_ls_number_reflns 3280
_refine_ls_number_restraints 0
_refine_ls_restrained_S_all 1.007
_refine_ls_R_factor_all 0.0953
_refine_ls_R_factor_gt 0.0547
_refine_ls_shift/su_max 0.001
_refine_ls_shift/su_mean 0.000
_refine_ls_structure_factor_coef Fsqd
_refine_ls_weighting_details 'calc w=1/[\s^2^(Fo^2^)+(0.0200P)^2^+0.8500P] where P=(Fo^2^+2Fc^2^)/3'
_refine_ls_weighting_scheme calc
_refine_ls_wR_factor_gt 0.0945
_refine_ls_wR_factor_ref 0.1091
_reflns_number_gt 2065
_reflns_number_total 3280
_reflns_threshold_expression I>2sigma(I)
_cod_data_source_file pv2253.cif
_cod_data_source_block I
_cod_depositor_comments
;
The following automatic conversions were performed:
'_symmetry_cell_setting' value 'Monoclinic' changed to 'monoclinic'
according to '/home/saulius/struct/CIF-dictionaries/cif_core.dic'
dictionary named 'cif_core.dic' version 2.4.1 from
2010-06-29.

'_exptl_absorpt_correction_type' value 'Multi-scan' changed
to 'multi-scan' according to
'/home/saulius/struct/CIF-dictionaries/cif_core.dic' dictionary named
'cif_core.dic' version 2.4.1 from 2010-06-29.

Automatic conversion script
Id: cif_fix_enum 1527 2010-12-29 10:47:43Z saulius 

The following automatic conversions were performed:

'_symmetry_cell_setting' value 'Monoclinic' changed to 'monoclinic'
according to /home/saulius/struct/CIF-dictionaries/cif_core.dic
dictionary named 'cif_core.dic' version 2.4.1 from
2010-06-29.

'_exptl_absorpt_correction_type' value 'Multi-scan'
changed to 'multi-scan' according to
/home/saulius/struct/CIF-dictionaries/cif_core.dic dictionary named
'cif_core.dic' version 2.4.1 from 2010-06-29.

Automatic conversion script
Id: cif_fix_values 1715 2011-07-08 13:25:40Z adriana 
;
_cod_original_sg_symbol_H-M 'P 21/n'
_cod_database_code 2225093
_cod_database_fobs_code 2225093

loop_
_symmetry_equiv_pos_as_xyz
'x, y, z'
'-x+1/2, y+1/2, -z+1/2'
'-x, -y, -z'
'x-1/2, -y-1/2, z-1/2'

loop_
_atom_site_type_symbol
_atom_site_label
_atom_site_fract_x
_atom_site_fract_y
_atom_site_fract_z
_atom_site_U_iso_or_equiv
_atom_site_adp_type
_atom_site_calc_flag
_atom_site_refinement_flags
_atom_site_occupancy
_atom_site_disorder_assembly
_atom_site_disorder_group
S S1 0.60691(11) 0.46135(8) 0.74146(3) 0.0636(2) Uani d . 1 . .
N N2 0.7389(2) 0.40996(19) 0.57477(8) 0.0425(4) Uani d . 1 . .
N N3 0.6727(2) 0.4707(2) 0.62652(8) 0.0451(5) Uani d . 1 . .
H H3A 0.6198 0.5566 0.6258 0.054 Uiso calc R 1 . .
C C6 0.8765(3) 0.2925(2) 0.46844(10) 0.0430(5) Uani d . 1 . .
H H6A 0.8857 0.2327 0.5025 0.052 Uiso calc R 1 . .
N N4 0.7782(3) 0.2634(2) 0.67556(9) 0.0585(6) Uani d . 1 . .
H H4A 0.8181 0.2320 0.6420 0.070 Uiso calc R 1 . .
H H4B 0.7939 0.2102 0.7074 0.070 Uiso calc R 1 . .
C C8 0.7256(3) 0.4903(2) 0.52748(10) 0.0428(5) Uani d . 1 . .
H H8A 0.6724 0.5846 0.5288 0.051 Uiso calc R 1 . .
C C9 0.6924(3) 0.3936(2) 0.67810(10) 0.0441(5) Uani d . 1 . .
C C7 1.0229(3) 0.0938(3) 0.41270(10) 0.0518(6) Uani d . 1 . .
C C1 0.7947(3) 0.4329(2) 0.47102(9) 0.0402(5) Uani d . 1 . .
N N1 1.0774(3) -0.0249(3) 0.41178(10) 0.0714(7) Uani d . 1 . .
C C5 0.9444(3) 0.2423(2) 0.41459(10) 0.0444(5) Uani d . 1 . .
C C2 0.7832(3) 0.5198(3) 0.41938(10) 0.0501(6) Uani d . 1 . .
H H2B 0.7295 0.6140 0.4207 0.060 Uiso calc R 1 . .
C C3 0.8504(3) 0.4685(3) 0.36610(10) 0.0565(6) Uani d . 1 . .
H H3B 0.8407 0.5281 0.3320 0.068 Uiso calc R 1 . .
C C4 0.9316(3) 0.3298(3) 0.36311(10) 0.0535(6) Uani d . 1 . .
H H4C 0.9770 0.2953 0.3273 0.064 Uiso calc R 1 . .
N N5 0.4289(3) 0.9814(2) 0.63750(9) 0.0565(5) Uani d . 1 . .
C C10 0.4945(4) 0.8452(3) 0.64567(13) 0.0641(7) Uani d . 1 . .
H H10A 0.4904 0.8055 0.6841 0.077 Uiso calc R 1 . .
O O1 0.5606(3) 0.76602(19) 0.60695(9) 0.0718(6) Uani d . 1 . .
C C11 0.4348(4) 1.0502(3) 0.57878(13) 0.0756(8) Uani d . 1 . .
H H11A 0.4869 0.9813 0.5512 0.113 Uiso calc R 1 . .
H H11B 0.5085 1.1389 0.5813 0.113 Uiso calc R 1 . .
H H11C 0.3129 1.0759 0.5650 0.113 Uiso calc R 1 . .
C C12 0.3501(4) 1.0680(4) 0.68517(15) 0.0925(11) Uani d . 1 . .
H H12A 0.3521 1.0099 0.7214 0.139 Uiso calc R 1 . .
H H12B 0.2261 1.0936 0.6740 0.139 Uiso calc R 1 . .
H H12C 0.4202 1.1577 0.6917 0.139 Uiso calc R 1 . .

loop_
_atom_site_aniso_label
_atom_site_aniso_U_11
_atom_site_aniso_U_22
_atom_site_aniso_U_33
_atom_site_aniso_U_12
_atom_site_aniso_U_13
_atom_site_aniso_U_23
S1 0.0917(5) 0.0516(4) 0.0489(4) -0.0029(4) 0.0207(3) -0.0114(3)
N2 0.0512(12) 0.0372(9) 0.0396(10) 0.0037(8) 0.0069(9) -0.0025(8)
N3 0.0550(12) 0.0366(9) 0.0444(11) 0.0082(9) 0.0102(9) -0.0053(8)
C6 0.0502(14) 0.0383(12) 0.0403(12) 0.0002(10) 0.0011(10) 0.0022(9)
N4 0.0848(16) 0.0461(11) 0.0454(12) 0.0152(11) 0.0121(11) 0.0056(9)
C8 0.0450(13) 0.0359(12) 0.0477(14) 0.0064(10) 0.0030(10) -0.0018(10)
C9 0.0508(15) 0.0351(11) 0.0465(13) -0.0047(10) 0.0054(11) -0.0038(10)
C7 0.0604(16) 0.0490(14) 0.0468(14) 0.0050(12) 0.0114(12) -0.0048(11)
C1 0.0421(13) 0.0373(12) 0.0413(12) 0.0011(9) 0.0014(10) -0.0015(9)
N1 0.0898(18) 0.0539(14) 0.0718(16) 0.0190(13) 0.0214(13) -0.0032(12)
C5 0.0486(14) 0.0392(12) 0.0454(13) 0.0005(10) 0.0031(11) -0.0050(10)
C2 0.0603(16) 0.0407(12) 0.0492(14) 0.0063(11) -0.0003(12) 0.0025(11)
C3 0.0730(18) 0.0554(15) 0.0408(14) 0.0039(13) 0.0006(12) 0.0081(12)
C4 0.0642(17) 0.0558(15) 0.0411(14) -0.0010(13) 0.0075(12) -0.0042(11)
N5 0.0650(14) 0.0431(11) 0.0621(14) 0.0022(10) 0.0117(11) -0.0079(10)
C10 0.074(2) 0.0515(16) 0.0665(18) -0.0059(14) 0.0011(15) 0.0052(13)
O1 0.0870(15) 0.0432(10) 0.0860(14) 0.0116(10) 0.0131(11) -0.0066(10)
C11 0.088(2) 0.0541(17) 0.086(2) 0.0066(15) 0.0132(17) 0.0126(15)
C12 0.095(2) 0.083(2) 0.102(3) -0.0076(19) 0.034(2) -0.0443(19)

loop_
_atom_type_symbol
_atom_type_description
_atom_type_scat_dispersion_real
_atom_type_scat_dispersion_imag
_atom_type_scat_source
C C 0.0033 0.0016 'International Tables Vol C Tables 4.2.6.8 and 6.1.1.4'
H H 0.0000 0.0000 'International Tables Vol C Tables 4.2.6.8 and 6.1.1.4'
N N 0.0061 0.0033 'International Tables Vol C Tables 4.2.6.8 and 6.1.1.4'
S S 0.1246 0.1234 'International Tables Vol C Tables 4.2.6.8 and 6.1.1.4'
O O 0.0106 0.0060 'International Tables Vol C Tables 4.2.6.8 and 6.1.1.4'

loop_
_geom_angle_atom_site_label_1
_geom_angle_atom_site_label_2
_geom_angle_atom_site_label_3
_geom_angle_site_symmetry_1
_geom_angle_site_symmetry_3
_geom_angle
_geom_angle_publ_flag
C8 N2 N3 . . 116.85(18) ?
C9 N3 N2 . . 118.97(18) ?
C9 N3 H3A . . 120.5 ?
N2 N3 H3A . . 120.5 ?
C5 C6 C1 . . 119.6(2) ?
C5 C6 H6A . . 120.2 ?
C1 C6 H6A . . 120.2 ?
C9 N4 H4A . . 120.0 ?
C9 N4 H4B . . 120.0 ?
H4A N4 H4B . . 120.0 ?
N2 C8 C1 . . 119.7(2) ?
N2 C8 H8A . . 120.2 ?
C1 C8 H8A . . 120.2 ?
N4 C9 N3 . . 116.8(2) ?
N4 C9 S1 . . 123.00(18) ?
N3 C9 S1 . . 120.24(17) ?
N1 C7 C5 . . 177.1(3) ?
C2 C1 C6 . . 118.9(2) ?
C2 C1 C8 . . 120.3(2) ?
C6 C1 C8 . . 120.8(2) ?
C4 C5 C6 . . 121.1(2) ?
C4 C5 C7 . . 120.5(2) ?
C6 C5 C7 . . 118.4(2) ?
C3 C2 C1 . . 121.0(2) ?
C3 C2 H2B . . 119.5 ?
C1 C2 H2B . . 119.5 ?
C4 C3 C2 . . 120.5(2) ?
C4 C3 H3B . . 119.7 ?
C2 C3 H3B . . 119.7 ?
C3 C4 C5 . . 118.9(2) ?
C3 C4 H4C . . 120.6 ?
C5 C4 H4C . . 120.6 ?
C10 N5 C11 . . 119.6(2) ?
C10 N5 C12 . . 122.9(3) ?
C11 N5 C12 . . 117.5(2) ?
O1 C10 N5 . . 125.8(3) ?
O1 C10 H10A . . 117.1 ?
N5 C10 H10A . . 117.1 ?
N5 C11 H11A . . 109.5 ?
N5 C11 H11B . . 109.5 ?
H11A C11 H11B . . 109.5 ?
N5 C11 H11C . . 109.5 ?
H11A C11 H11C . . 109.5 ?
H11B C11 H11C . . 109.5 ?
N5 C12 H12A . . 109.5 ?
N5 C12 H12B . . 109.5 ?
H12A C12 H12B . . 109.5 ?
N5 C12 H12C . . 109.5 ?
H12A C12 H12C . . 109.5 ?
H12B C12 H12C . . 109.5 ?

loop_
_geom_bond_atom_site_label_1
_geom_bond_atom_site_label_2
_geom_bond_site_symmetry_2
_geom_bond_distance
_geom_bond_publ_flag
S1 C9 . 1.680(2) ?
N2 C8 . 1.277(3) ?
N2 N3 . 1.380(2) ?
N3 C9 . 1.345(3) ?
N3 H3A . 0.8600 ?
C6 C5 . 1.392(3) ?
C6 C1 . 1.393(3) ?
C6 H6A . 0.9300 ?
N4 C9 . 1.325(3) ?
N4 H4A . 0.8600 ?
N4 H4B . 0.8600 ?
C8 C1 . 1.467(3) ?
C8 H8A . 0.9300 ?
C7 N1 . 1.135(3) ?
C7 C5 . 1.447(3) ?
C1 C2 . 1.390(3) ?
C5 C4 . 1.390(3) ?
C2 C3 . 1.382(3) ?
C2 H2B . 0.9300 ?
C3 C4 . 1.378(3) ?
C3 H3B . 0.9300 ?
C4 H4C . 0.9300 ?
N5 C10 . 1.320(3) ?
N5 C11 . 1.450(3) ?
N5 C12 . 1.452(3) ?
C10 O1 . 1.230(3) ?
C10 H10A . 0.9300 ?
C11 H11A . 0.9600 ?
C11 H11B . 0.9600 ?
C11 H11C . 0.9600 ?
C12 H12A . 0.9600 ?
C12 H12B . 0.9600 ?
C12 H12C . 0.9600 ?

loop_
_geom_hbond_atom_site_label_D
_geom_hbond_atom_site_label_H
_geom_hbond_atom_site_label_A
_geom_hbond_site_symmetry_A
_geom_hbond_distance_DH
_geom_hbond_distance_HA
_geom_hbond_distance_DA
_geom_hbond_angle_DHA
N3 H3A O1 . 0.86 1.96 2.795(3) 162.0
N4 H4A N2 . 0.86 2.25 2.610(3) 105.2
N4 H4A N1 3_756 0.86 2.35 3.101(3) 145.9
N4 H4B S1 2_646 0.86 2.59 3.364(2) 150.0
C8 H8A O1 . 0.93 2.54 3.293(3) 138.4
C11 H11A O1 . 0.96 2.34 2.767(3) 106.0

loop_
_cod_related_entry_id
_cod_related_entry_database
_cod_related_entry_code
1 ChemSpider 30656002
